data_4335140
loop_
_publ_author_name
'Yong Yan'
'Christopher Keating'
'Perumalreddy Chandrasekaran'
'Upul Jayarathne'
'Joel T. Mague'
'Serena DeBeer'
'Kyle M. Lancaster'
'Stephen Sproules'
'Igor V. Rubtsov'
'James P. Donahue'

_publ_contact_author 'James P. Donahue'
_publ_contact_author_address
;
   James P. Donahue
   Department of Chemistry
   Tulane University
   Percival Stern Hall, Room 2015
   6400 Freret Street
   New Orleans, Louisiana 70118-5698
;
_publ_contact_author_email donahue@tulane.edu
_publ_section_title
;
 Ancillary Ligand Effects upon Dithiolene Redox Noninnocence in Tungsten
 Bis(dithiolene) Complexes
;
_journal_name_full 'Inorganic Chemistry'
_journal_page_first 6743
_journal_page_last 6751
_journal_paper_doi 10.1021/ic4009174
_journal_volume 52
_journal_year 2013
_chemical_formula_sum 'C27 H27 O P S4 W'
_chemical_formula_weight 710.55
_chemical_name_systematic
; 
 ? 
;
_space_group_IT_number 2
_symmetry_cell_setting triclinic
_symmetry_space_group_name_Hall '-P 1'
_symmetry_space_group_name_H-M 'P -1'
_atom_sites_solution_hydrogens geom
_atom_sites_solution_primary direct
_atom_sites_solution_secondary difmap
_audit_creation_method SHELXL-97
_cell_angle_alpha 79.445(4)
_cell_angle_beta 81.466(4)
_cell_angle_gamma 78.219(3)
_cell_formula_units_Z 2
_cell_length_a 9.878(3)
_cell_length_b 10.203(3)
_cell_length_c 14.082(4)
_cell_measurement_reflns_used 5573
_cell_measurement_temperature 100(2)
_cell_measurement_theta_max 28.297
_cell_measurement_theta_min 2.218
_cell_volume 1356.7(7)
_computing_cell_refinement 'Bruker APEX2 (Bruker-AXS, 2006)'
_computing_data_collection 'Bruker APEX2 (Bruker-AXS, 2006)'
_computing_data_reduction 'Bruker SAINT+ (Bruker-AXS, 2006a)'
_computing_molecular_graphics 'Bruker APEX2 (Bruker-AXS, 2006)'
_computing_publication_material 'Bruker APEX2 (Bruker-AXS, 2006)'
_computing_structure_refinement 'SHELXL-97 (Sheldrick, 1997)'
_computing_structure_solution 'SHELXS-97 (Sheldrick, 1997)'
_diffrn_ambient_temperature 100(2)
_diffrn_measured_fraction_theta_full 0.996
_diffrn_measured_fraction_theta_max 0.921
_diffrn_measurement_device_type 'Bruker APEX-I CCD'
_diffrn_measurement_method '\f and \w scans'
_diffrn_radiation_monochromator graphite
_diffrn_radiation_source 'fine-focus sealed tube'
_diffrn_radiation_type MoK\a
_diffrn_radiation_wavelength 0.71073
_diffrn_reflns_av_R_equivalents 0.0251
_diffrn_reflns_av_sigmaI/netI 0.0354
_diffrn_reflns_limit_h_max 12
_diffrn_reflns_limit_h_min -13
_diffrn_reflns_limit_k_max 13
_diffrn_reflns_limit_k_min -13
_diffrn_reflns_limit_l_max 18
_diffrn_reflns_limit_l_min -18
_diffrn_reflns_number 12142
_diffrn_reflns_theta_full 28.27
_diffrn_reflns_theta_max 28.27
_diffrn_reflns_theta_min 1.48
_exptl_absorpt_coefficient_mu 4.643
_exptl_absorpt_correction_T_max 0.4351
_exptl_absorpt_correction_T_min 0.3203
_exptl_absorpt_correction_type multi-scan
_exptl_absorpt_process_details 'SADABS (Sheldrick 2007)'
_exptl_crystal_colour brown
_exptl_crystal_density_diffrn 1.739
_exptl_crystal_description Block
_exptl_crystal_F_000 700
_exptl_crystal_size_max 0.32
_exptl_crystal_size_mid 0.27
_exptl_crystal_size_min 0.22
_refine_diff_density_max 2.435
_refine_diff_density_min -1.842
_refine_diff_density_rms 0.134
_refine_ls_extinction_method none
_refine_ls_goodness_of_fit_ref 1.060
_refine_ls_hydrogen_treatment constr
_refine_ls_matrix_type full
_refine_ls_number_parameters 311
_refine_ls_number_reflns 6190
_refine_ls_number_restraints 0
_refine_ls_restrained_S_all 1.060
_refine_ls_R_factor_all 0.0258
_refine_ls_R_factor_gt 0.0251
_refine_ls_shift/su_max 0.002
_refine_ls_shift/su_mean 0.000
_refine_ls_structure_factor_coef Fsqd
_refine_ls_weighting_details 'calc w=1/[\s^2^(Fo^2^)+(0.0364P)^2^+1.3290P] where P=(Fo^2^+2Fc^2^)/3'
_refine_ls_weighting_scheme calc
_refine_ls_wR_factor_gt 0.0653
_refine_ls_wR_factor_ref 0.0658
_reflns_number_gt 6041
_reflns_number_total 6190
_reflns_threshold_expression >2\s(I)
_cod_data_source_file ic4009174_si_002_05.cif
_cod_data_source_block jpd151
_cod_database_code 4335140

loop_
_symmetry_equiv_pos_as_xyz
'x, y, z'
'-x, -y, -z'

loop_
_atom_site_label
_atom_site_type_symbol
_atom_site_fract_x
_atom_site_fract_y
_atom_site_fract_z
_atom_site_U_iso_or_equiv
_atom_site_adp_type
_atom_site_occupancy
_atom_site_symmetry_multiplicity
_atom_site_calc_flag
_atom_site_refinement_flags
W1 W 0.821916(10) -0.914926(10) 0.269223(7) 0.01218(5) Uani 1 1 d .
S1 S 0.77655(8) -0.75823(7) 0.37956(5) 0.01657(14) Uani 1 1 d .
S2 S 1.04599(7) -0.94497(7) 0.31870(5) 0.01642(14) Uani 1 1 d .
S3 S 0.59767(8) -0.96793(7) 0.32418(5) 0.01781(14) Uani 1 1 d .
S4 S 0.87486(8) -1.15052(7) 0.26864(5) 0.01683(14) Uani 1 1 d .
P1 P 0.67529(7) -0.73021(7) 0.16660(5) 0.01260(14) Uani 1 1 d .
O1 O 1.0172(2) -0.9178(2) 0.07019(16) 0.0237(5) Uani 1 1 d .
C1 C 0.9234(3) -0.7679(3) 0.4366(2) 0.0193(6) Uani 1 1 d .
C2 C 1.0439(3) -0.8501(3) 0.4092(2) 0.0170(6) Uani 1 1 d .
C3 C 0.6103(3) -1.1425(3) 0.3464(2) 0.0207(6) Uani 1 1 d .
C4 C 0.7331(3) -1.2235(3) 0.3229(2) 0.0196(6) Uani 1 1 d .
C5 C 0.9061(4) -0.6864(3) 0.5179(2) 0.0263(7) Uani 1 1 d .
H5A H 0.9442 -0.7442 0.5750 0.039 Uiso 1 1 calc R
H5B H 0.8070 -0.6516 0.5347 0.039 Uiso 1 1 calc R
H5C H 0.9558 -0.6102 0.4971 0.039 Uiso 1 1 calc R
C6 C 1.1780(3) -0.8713(3) 0.4540(2) 0.0233(6) Uani 1 1 d .
H6A H 1.1756 -0.7970 0.4899 0.035 Uiso 1 1 calc R
H6B H 1.2567 -0.8732 0.4026 0.035 Uiso 1 1 calc R
H6C H 1.1888 -0.9576 0.4987 0.035 Uiso 1 1 calc R
C7 C 0.4809(4) -1.1961(4) 0.3945(3) 0.0354(9) Uani 1 1 d .
H7A H 0.4789 -1.2809 0.3718 0.053 Uiso 1 1 calc R
H7B H 0.3983 -1.1291 0.3775 0.053 Uiso 1 1 calc R
H7C H 0.4816 -1.2129 0.4652 0.053 Uiso 1 1 calc R
C8 C 0.7557(4) -1.3767(3) 0.3438(2) 0.0258(7) Uani 1 1 d .
H8A H 0.7252 -1.4061 0.4125 0.039 Uiso 1 1 calc R
H8B H 0.8548 -1.4138 0.3295 0.039 Uiso 1 1 calc R
H8C H 0.7017 -1.4095 0.3031 0.039 Uiso 1 1 calc R
C9 C 0.9468(3) -0.9185(3) 0.1429(2) 0.0171(6) Uani 1 1 d .
C10 C 0.6780(3) -0.7789(3) 0.0470(2) 0.0150(5) Uani 1 1 d .
C11 C 0.6542(3) -0.9083(3) 0.0420(2) 0.0185(6) Uani 1 1 d .
H11 H 0.6325 -0.9679 0.1000 0.022 Uiso 1 1 calc R
C12 C 0.6623(3) -0.9496(3) -0.0478(2) 0.0223(6) Uani 1 1 d .
H12 H 0.6434 -1.0362 -0.0508 0.027 Uiso 1 1 calc R
C13 C 0.6979(3) -0.8654(4) -0.1332(2) 0.0236(6) Uani 1 1 d .
H13 H 0.7043 -0.8949 -0.1941 0.028 Uiso 1 1 calc R
C14 C 0.7239(3) -0.7379(3) -0.1292(2) 0.0236(6) Uani 1 1 d .
H14 H 0.7493 -0.6804 -0.1875 0.028 Uiso 1 1 calc R
C15 C 0.7129(3) -0.6942(3) -0.0395(2) 0.0193(6) Uani 1 1 d .
H15 H 0.7292 -0.6063 -0.0372 0.023 Uiso 1 1 calc R
C16 C 0.7343(3) -0.5671(3) 0.1374(2) 0.0155(5) Uani 1 1 d .
C17 C 0.8750(3) -0.5610(3) 0.1330(2) 0.0202(6) Uani 1 1 d .
H17 H 0.9404 -0.6418 0.1482 0.024 Uiso 1 1 calc R
C18 C 0.9198(3) -0.4377(3) 0.1065(2) 0.0232(6) Uani 1 1 d .
H18 H 1.0160 -0.4349 0.1025 0.028 Uiso 1 1 calc R
C19 C 0.8252(4) -0.3183(3) 0.0857(2) 0.0223(6) Uani 1 1 d .
H19 H 0.8564 -0.2341 0.0680 0.027 Uiso 1 1 calc R
C20 C 0.6850(3) -0.3230(3) 0.0910(2) 0.0226(6) Uani 1 1 d .
H20 H 0.6199 -0.2414 0.0772 0.027 Uiso 1 1 calc R
C21 C 0.6388(3) -0.4464(3) 0.1162(2) 0.0205(6) Uani 1 1 d .
H21 H 0.5427 -0.4488 0.1192 0.025 Uiso 1 1 calc R
C22 C 0.4899(3) -0.6791(3) 0.2066(2) 0.0161(5) Uani 1 1 d .
C23 C 0.3873(3) -0.6977(3) 0.1552(3) 0.0228(6) Uani 1 1 d .
H23 H 0.4130 -0.7372 0.0976 0.027 Uiso 1 1 calc R
C24 C 0.2468(3) -0.6586(4) 0.1879(3) 0.0303(8) Uani 1 1 d .
H24 H 0.1774 -0.6719 0.1524 0.036 Uiso 1 1 calc R
C25 C 0.2079(3) -0.6008(4) 0.2715(3) 0.0302(8) Uani 1 1 d .
H25 H 0.1121 -0.5738 0.2933 0.036 Uiso 1 1 calc R
C26 C 0.3099(4) -0.5824(4) 0.3234(3) 0.0299(8) Uani 1 1 d .
H26 H 0.2837 -0.5427 0.3809 0.036 Uiso 1 1 calc R
C27 C 0.4505(3) -0.6219(3) 0.2918(2) 0.0234(6) Uani 1 1 d .
H27 H 0.5196 -0.6099 0.3281 0.028 Uiso 1 1 calc R

loop_
_atom_site_aniso_label
_atom_site_aniso_U_11
_atom_site_aniso_U_22
_atom_site_aniso_U_33
_atom_site_aniso_U_23
_atom_site_aniso_U_13
_atom_site_aniso_U_12
W1 0.01378(7) 0.01152(7) 0.01043(7) 0.00037(4) -0.00183(4) -0.00202(4)
S1 0.0202(3) 0.0147(3) 0.0137(3) -0.0013(3) -0.0027(3) -0.0009(3)
S2 0.0159(3) 0.0182(3) 0.0152(3) -0.0026(3) -0.0040(3) -0.0014(3)
S3 0.0170(3) 0.0155(3) 0.0185(3) 0.0019(3) 0.0013(3) -0.0037(3)
S4 0.0210(3) 0.0135(3) 0.0156(3) -0.0015(3) -0.0030(3) -0.0022(3)
P1 0.0116(3) 0.0124(3) 0.0130(3) 0.0007(3) -0.0019(2) -0.0027(2)
O1 0.0219(11) 0.0300(12) 0.0160(10) -0.0011(9) 0.0019(9) -0.0027(9)
C1 0.0278(16) 0.0140(13) 0.0166(14) 0.0024(11) -0.0065(12) -0.0060(11)
C2 0.0239(15) 0.0159(14) 0.0126(13) 0.0003(11) -0.0056(11) -0.0063(11)
C3 0.0259(16) 0.0183(14) 0.0180(14) 0.0027(11) -0.0033(12) -0.0088(12)
C4 0.0277(16) 0.0171(14) 0.0153(13) 0.0003(11) -0.0039(12) -0.0084(12)
C5 0.0353(19) 0.0206(16) 0.0240(16) -0.0067(13) -0.0127(14) 0.0019(13)
C6 0.0275(17) 0.0252(16) 0.0192(15) 0.0010(12) -0.0094(12) -0.0087(13)
C7 0.034(2) 0.0268(18) 0.042(2) 0.0037(16) 0.0077(16) -0.0138(15)
C8 0.0395(19) 0.0168(15) 0.0211(15) -0.0010(12) -0.0020(14) -0.0082(13)
C9 0.0170(14) 0.0145(13) 0.0189(14) 0.0003(11) -0.0069(11) 0.0000(10)
C10 0.0125(13) 0.0174(13) 0.0148(13) -0.0004(11) -0.0043(10) -0.0017(10)
C11 0.0184(14) 0.0190(14) 0.0177(14) -0.0007(11) -0.0025(11) -0.0043(11)
C12 0.0211(15) 0.0204(15) 0.0270(16) -0.0057(12) -0.0077(12) -0.0025(12)
C13 0.0218(15) 0.0306(17) 0.0178(14) -0.0083(13) -0.0046(12) 0.0026(12)
C14 0.0261(16) 0.0254(16) 0.0163(14) 0.0002(12) -0.0017(12) -0.0016(13)
C15 0.0199(14) 0.0183(14) 0.0190(14) 0.0005(11) -0.0039(11) -0.0036(11)
C16 0.0176(14) 0.0149(13) 0.0140(13) 0.0008(10) -0.0021(10) -0.0057(11)
C17 0.0196(15) 0.0169(14) 0.0243(15) -0.0017(12) -0.0023(12) -0.0051(11)
C18 0.0211(15) 0.0242(16) 0.0261(16) -0.0029(13) 0.0003(12) -0.0115(12)
C19 0.0333(17) 0.0174(14) 0.0175(14) 0.0005(11) -0.0026(12) -0.0110(12)
C20 0.0285(16) 0.0154(14) 0.0222(15) 0.0034(12) -0.0069(12) -0.0030(12)
C21 0.0211(15) 0.0172(14) 0.0226(15) -0.0001(12) -0.0046(12) -0.0036(11)
C22 0.0138(13) 0.0131(13) 0.0187(14) 0.0030(11) 0.0001(10) -0.0023(10)
C23 0.0195(15) 0.0204(15) 0.0286(17) -0.0007(13) -0.0039(12) -0.0056(12)
C24 0.0151(15) 0.0306(18) 0.043(2) 0.0018(15) -0.0046(14) -0.0046(13)
C25 0.0166(15) 0.0256(17) 0.0373(19) 0.0092(14) 0.0077(14) 0.0012(12)
C26 0.0297(18) 0.0268(17) 0.0245(17) -0.0014(14) 0.0078(14) 0.0043(14)
C27 0.0206(15) 0.0246(16) 0.0219(15) -0.0013(13) -0.0012(12) 0.0001(12)

loop_
_atom_type_symbol
_atom_type_description
_atom_type_scat_dispersion_real
_atom_type_scat_dispersion_imag
_atom_type_scat_source
C C 0.0033 0.0016 'International Tables Vol C Tables 4.2.6.8 and 6.1.1.4'
H H 0.0000 0.0000 'International Tables Vol C Tables 4.2.6.8 and 6.1.1.4'
O O 0.0106 0.0060 'International Tables Vol C Tables 4.2.6.8 and 6.1.1.4'
P P 0.1023 0.0942 'International Tables Vol C Tables 4.2.6.8 and 6.1.1.4'
S S 0.1246 0.1234 'International Tables Vol C Tables 4.2.6.8 and 6.1.1.4'
W W -0.8490 6.8722 'International Tables Vol C Tables 4.2.6.8 and 6.1.1.4'

loop_
_geom_angle_atom_site_label_1
_geom_angle_atom_site_label_2
_geom_angle_atom_site_label_3
_geom_angle
C9 W1 S4 80.48(8)
C9 W1 S2 77.27(9)
S4 W1 S2 84.69(3)
C9 W1 S1 130.72(9)
S4 W1 S1 140.06(3)
S2 W1 S1 80.39(3)
C9 W1 S3 133.98(9)
S4 W1 S3 80.86(3)
S2 W1 S3 141.60(3)
S1 W1 S3 88.29(3)
C9 W1 P1 81.83(8)
S4 W1 P1 130.74(3)
S2 W1 P1 134.67(3)
S1 W1 P1 83.71(3)
S3 W1 P1 79.33(3)
C1 S1 W1 110.09(11)
C2 S2 W1 110.80(11)
C3 S3 W1 109.17(11)
C4 S4 W1 109.86(11)
C16 P1 C22 102.02(13)
C16 P1 C10 103.64(13)
C22 P1 C10 104.11(13)
C16 P1 W1 115.91(10)
C22 P1 W1 120.03(10)
C10 P1 W1 109.36(9)
C2 C1 C5 123.7(3)
C2 C1 S1 119.8(2)
C5 C1 S1 116.5(2)
C1 C2 C6 125.5(3)
C1 C2 S2 118.6(2)
C6 C2 S2 115.8(2)
C4 C3 C7 123.4(3)
C4 C3 S3 119.8(2)
C7 C3 S3 116.7(3)
C3 C4 C8 123.5(3)
C3 C4 S4 119.3(2)
C8 C4 S4 117.1(2)
C1 C5 H5A 109.5
C1 C5 H5B 109.5
H5A C5 H5B 109.5
C1 C5 H5C 109.5
H5A C5 H5C 109.5
H5B C5 H5C 109.5
C2 C6 H6A 109.5
C2 C6 H6B 109.5
H6A C6 H6B 109.5
C2 C6 H6C 109.5
H6A C6 H6C 109.5
H6B C6 H6C 109.5
C3 C7 H7A 109.5
C3 C7 H7B 109.5
H7A C7 H7B 109.5
C3 C7 H7C 109.5
H7A C7 H7C 109.5
H7B C7 H7C 109.5
C4 C8 H8A 109.5
C4 C8 H8B 109.5
H8A C8 H8B 109.5
C4 C8 H8C 109.5
H8A C8 H8C 109.5
H8B C8 H8C 109.5
O1 C9 W1 178.6(3)
C15 C10 C11 118.8(3)
C15 C10 P1 121.8(2)
C11 C10 P1 119.2(2)
C12 C11 C10 120.1(3)
C12 C11 H11 119.9
C10 C11 H11 119.9
C13 C12 C11 120.7(3)
C13 C12 H12 119.7
C11 C12 H12 119.7
C12 C13 C14 119.8(3)
C12 C13 H13 120.1
C14 C13 H13 120.1
C13 C14 C15 120.0(3)
C13 C14 H14 120.0
C15 C14 H14 120.0
C14 C15 C10 120.5(3)
C14 C15 H15 119.7
C10 C15 H15 119.7
C17 C16 C21 118.9(3)
C17 C16 P1 120.7(2)
C21 C16 P1 120.3(2)
C18 C17 C16 120.4(3)
C18 C17 H17 119.8
C16 C17 H17 119.8
C17 C18 C19 120.6(3)
C17 C18 H18 119.7
C19 C18 H18 119.7
C20 C19 C18 119.5(3)
C20 C19 H19 120.3
C18 C19 H19 120.3
C19 C20 C21 120.5(3)
C19 C20 H20 119.8
C21 C20 H20 119.8
C20 C21 C16 120.1(3)
C20 C21 H21 120.0
C16 C21 H21 120.0
C23 C22 C27 119.2(3)
C23 C22 P1 121.6(2)
C27 C22 P1 119.2(2)
C22 C23 C24 120.3(3)
C22 C23 H23 119.8
C24 C23 H23 119.8
C25 C24 C23 120.5(3)
C25 C24 H24 119.8
C23 C24 H24 119.8
C24 C25 C26 119.4(3)
C24 C25 H25 120.3
C26 C25 H25 120.3
C25 C26 C27 120.6(3)
C25 C26 H26 119.7
C27 C26 H26 119.7
C26 C27 C22 120.0(3)
C26 C27 H27 120.0
C22 C27 H27 120.0

loop_
_geom_bond_atom_site_label_1
_geom_bond_atom_site_label_2
_geom_bond_distance
W1 C9 2.010(3)
W1 S4 2.3546(10)
W1 S2 2.3624(10)
W1 S1 2.3626(9)
W1 S3 2.3718(10)
W1 P1 2.4994(8)
S1 C1 1.737(3)
S2 C2 1.732(3)
S3 C3 1.733(3)
S4 C4 1.732(3)
P1 C16 1.831(3)
P1 C22 1.832(3)
P1 C10 1.836(3)
O1 C9 1.149(4)
C1 C2 1.357(4)
C1 C5 1.506(4)
C2 C6 1.511(4)
C3 C4 1.355(5)
C3 C7 1.511(5)
C4 C8 1.513(4)
C5 H5A 0.9800
C5 H5B 0.9800
C5 H5C 0.9800
C6 H6A 0.9800
C6 H6B 0.9800
C6 H6C 0.9800
C7 H7A 0.9800
C7 H7B 0.9800
C7 H7C 0.9800
C8 H8A 0.9800
C8 H8B 0.9800
C8 H8C 0.9800
C10 C15 1.401(4)
C10 C11 1.403(4)
C11 C12 1.391(4)
C11 H11 0.9500
C12 C13 1.387(5)
C12 H12 0.9500
C13 C14 1.389(5)
C13 H13 0.9500
C14 C15 1.397(5)
C14 H14 0.9500
C15 H15 0.9500
C16 C17 1.395(4)
C16 C21 1.404(4)
C17 C18 1.387(4)
C17 H17 0.9500
C18 C19 1.388(5)
C18 H18 0.9500
C19 C20 1.386(5)
C19 H19 0.9500
C20 C21 1.393(4)
C20 H20 0.9500
C21 H21 0.9500
C22 C23 1.390(4)
C22 C27 1.399(4)
C23 C24 1.396(5)
C23 H23 0.9500
C24 C25 1.382(6)
C24 H24 0.9500
C25 C26 1.390(6)
C25 H25 0.9500
C26 C27 1.394(5)
C26 H26 0.9500
C27 H27 0.9500
